data_2311328
loop_
_publ_author_name
'Mohamed, Shaaban K.'
'Akkurt, Mehmet'
'Jasinski, Jerry P.'
'Abdelhamid, Antar A.'
'Tamam, Asmaa H.'
'Albayati, Mustafa R.'

_publ_section_title
;
 Crystal structure of ethyl
 2-[9-(5-bromo-2-hy-droxy-phen-yl)-1,8-dioxo-1,2,3,4,5,6,7,8,9,10-deca-hydro-acridin-10-yl]acetate.
;
_journal_coeditor_code WM5239
_journal_issue 'Pt 12'
_journal_name_full 'Acta crystallographica. Section E, Crystallographic communications'
_journal_page_first o989
_journal_page_last 90
_journal_paper_doi 10.1107/S2056989015022240
_journal_volume 71
_journal_year 2015
_chemical_formula_iupac 'C23 H24 Br N O5'
_chemical_formula_moiety 'C23 H24 Br N O5'
_chemical_formula_sum 'C23 H24 Br N O5'
_chemical_formula_weight 474.33
_chemical_name_systematic
;Ethyl
2-[9-(5-bromo-2-hydroxyphenyl)-1,8-dioxo-1,2,3,4,5,6,7,8,9,10-decahydroacridin-10-yl]acetate
;
_space_group_IT_number 61
_space_group_name_Hall '-P 2ac 2ab'
_space_group_name_H-M_alt 'P b c a'
_symmetry_cell_setting orthorhombic
_symmetry_space_group_name_Hall '-P 2ac 2ab'
_symmetry_space_group_name_H-M 'P b c a'
_atom_sites_solution_hydrogens mixed
_cell_angle_alpha 90
_cell_angle_beta 90
_cell_angle_gamma 90
_cell_formula_units_Z 8
_cell_length_a 8.8287(3)
_cell_length_b 14.2531(5)
_cell_length_c 33.1222(11)
_cell_measurement_reflns_used 4787
_cell_measurement_temperature 293(2)
_cell_measurement_theta_max 24.0970
_cell_measurement_theta_min 3.6620
_cell_volume 4168.0(2)
_computing_cell_refinement
;
CrysAlis PRO (Agilent, 2014)
;
_computing_data_collection
;
CrysAlis PRO (Agilent, 2014)
;
_computing_data_reduction
;
CrysAlis PRO (Agilent, 2014)
;
_computing_molecular_graphics
;
ORTEP-3 for Windows (Farrugia, 2012)
;
_computing_publication_material
;
PLATON (Spek, 2009) and PARST (Nardelli, 1995)
;
_computing_structure_refinement
;
SHELXL2014 (Sheldrick, 2015)
;
_computing_structure_solution
;
SHELXS2014 (Sheldrick, 2008)
;
_diffrn_ambient_temperature 293(2)
_diffrn_detector_area_resol_mean 16.0416
_diffrn_measured_fraction_theta_full 0.999
_diffrn_measured_fraction_theta_max 0.999
_diffrn_measurement_device 'four-circle diffractometer'
_diffrn_measurement_device_type 'Agilent Xcalibur Eos Gemini'
_diffrn_measurement_method '\w scans'
_diffrn_radiation_monochromator graphite
_diffrn_radiation_type 'Mo K\a'
_diffrn_radiation_wavelength 0.71073
_diffrn_reflns_av_R_equivalents 0.0600
_diffrn_reflns_limit_h_max 11
_diffrn_reflns_limit_h_min -11
_diffrn_reflns_limit_k_max 19
_diffrn_reflns_limit_k_min -19
_diffrn_reflns_limit_l_max 44
_diffrn_reflns_limit_l_min -44
_diffrn_reflns_number 51745
_diffrn_reflns_reduction_process
;
;
_diffrn_reflns_theta_full 25.24
_diffrn_reflns_theta_max 28.50
_diffrn_reflns_theta_min 2.92
_exptl_absorpt_coefficient_mu 2.008
_exptl_absorpt_correction_T_max 1.00000
_exptl_absorpt_correction_T_min 0.57924
_exptl_absorpt_correction_type multi-scan
_exptl_absorpt_process_details
;
(CrysAlis PRO; Agilent, 2014)
;
_exptl_crystal_colour colourless
_exptl_crystal_density_diffrn 1.512
_exptl_crystal_density_method 'Not Measured'
_exptl_crystal_description needle
_exptl_crystal_F_000 1952
_exptl_crystal_size_max 0.32
_exptl_crystal_size_mid 0.11
_exptl_crystal_size_min 0.08
_refine_diff_density_max 0.532
_refine_diff_density_min -0.594
_refine_ls_extinction_method none
_refine_ls_goodness_of_fit_ref 1.016
_refine_ls_hydrogen_treatment mixed
_refine_ls_matrix_type full
_refine_ls_number_parameters 281
_refine_ls_number_reflns 5281
_refine_ls_number_restraints 1
_refine_ls_restrained_S_all 1.016
_refine_ls_R_factor_all 0.0960
_refine_ls_R_factor_gt 0.0589
_refine_ls_shift/su_max 0.001
_refine_ls_shift/su_mean 0.000
_refine_ls_structure_factor_coef Fsqd
_refine_ls_weighting_details 'w=1/[\s^2^(Fo^2^)+(0.0520P)^2^+5.0593P] where P=(Fo^2^+2Fc^2^)/3'
_refine_ls_weighting_scheme calc
_refine_ls_wR_factor_gt 0.1333
_refine_ls_wR_factor_ref 0.1529
_reflns_number_gt 3379
_reflns_number_total 5281
_reflns_threshold_expression I>2\s(I)
_cod_data_source_file wm5239sup1.cif
_cod_data_source_block I
_cod_database_code 2311328

loop_
_space_group_symop_id
_space_group_symop_operation_xyz
1 x,y,z
2 1/2-x,-y,1/2+z
3 1/2+x,1/2-y,-z
4 -x,1/2+y,1/2-z
5 -x,-y,-z
6 1/2+x,y,1/2-z
7 1/2-x,1/2+y,z
8 x,1/2-y,1/2+z

loop_
_atom_site_aniso_label
_atom_site_aniso_U_11
_atom_site_aniso_U_22
_atom_site_aniso_U_33
_atom_site_aniso_U_12
_atom_site_aniso_U_13
_atom_site_aniso_U_23
Br1 0.0760(3) 0.1199(4) 0.0608(3) -0.0183(3) 0.0258(2) 0.0017(2)
O1 0.0663(16) 0.0464(14) 0.0790(18) -0.0189(12) -0.0077(13) -0.0061(12)
O2 0.128(3) 0.0738(19) 0.0739(19) 0.0340(19) 0.0361(19) 0.0174(16)
O3 0.0829(19) 0.0565(15) 0.0754(18) 0.0255(14) 0.0114(14) -0.0102(13)
O4 0.0684(16) 0.0387(12) 0.0806(17) 0.0162(11) -0.0263(13) -0.0053(11)
O5 0.099(2) 0.0375(13) 0.085(2) 0.0067(15) -0.0074(18) -0.0181(13)
N1 0.0388(12) 0.0304(11) 0.0466(14) 0.0060(10) -0.0021(11) -0.0012(10)
C1 0.0490(18) 0.0478(19) 0.0494(18) -0.0132(15) -0.0033(15) 0.0018(14)
C2 0.0460(19) 0.072(2) 0.074(2) -0.0196(18) -0.0144(18) 0.009(2)
C3 0.0402(19) 0.110(3) 0.084(3) 0.001(2) -0.011(2) -0.010(3)
C4 0.0366(15) 0.065(2) 0.062(2) 0.0090(15) -0.0047(16) 0.0018(17)
C5 0.0347(14) 0.0435(15) 0.0364(14) 0.0027(12) 0.0012(12) 0.0044(12)
C6 0.0340(14) 0.0395(15) 0.0346(14) -0.0068(12) 0.0003(11) 0.0021(12)
C7 0.0421(15) 0.0253(12) 0.0366(14) 0.0000(11) -0.0024(12) -0.0011(11)
C8 0.0349(13) 0.0286(13) 0.0321(13) 0.0009(11) 0.0028(11) -0.0026(10)
C9 0.0359(13) 0.0326(14) 0.0364(13) 0.0009(11) 0.0022(11) 0.0002(11)
C10 0.056(2) 0.0357(16) 0.066(2) 0.0024(14) -0.0072(17) -0.0151(15)
C11 0.058(2) 0.052(2) 0.083(3) -0.0059(17) -0.016(2) -0.0189(19)
C12 0.060(2) 0.055(2) 0.062(2) 0.0062(17) -0.0251(18) -0.0121(17)
C13 0.0406(15) 0.0386(16) 0.0437(16) 0.0049(13) -0.0027(13) -0.0018(13)
C14 0.0518(18) 0.0330(15) 0.0571(19) 0.0108(14) -0.0006(15) 0.0009(14)
C15 0.0530(19) 0.0468(19) 0.064(2) 0.0106(16) 0.0004(17) -0.0051(17)
C16A 0.098(6) 0.060(5) 0.070(3) 0.013(4) 0.020(3) -0.007(4)
C16B 0.098(6) 0.060(5) 0.070(3) 0.013(4) 0.020(3) -0.007(4)
C17A 0.133(6) 0.134(9) 0.061(3) 0.085(7) 0.011(3) -0.005(5)
C17B 0.133(6) 0.134(9) 0.061(3) 0.085(7) 0.011(3) -0.005(5)
C18 0.0371(15) 0.0423(15) 0.0372(14) 0.0068(12) -0.0072(12) -0.0110(12)
C19 0.0329(14) 0.0515(17) 0.0379(15) 0.0052(13) -0.0017(12) -0.0068(13)
C20 0.0393(16) 0.083(2) 0.0410(17) 0.0051(17) -0.0019(14) -0.0070(17)
C21 0.050(2) 0.111(3) 0.0470(19) 0.020(2) -0.0008(17) -0.028(2)
C22 0.073(3) 0.070(3) 0.064(2) 0.025(2) -0.009(2) -0.033(2)
C23 0.057(2) 0.0488(19) 0.056(2) 0.0120(17) -0.0086(17) -0.0192(16)

loop_
_atom_site_type_symbol
_atom_site_label
_atom_site_fract_x
_atom_site_fract_y
_atom_site_fract_z
_atom_site_U_iso_or_equiv
_atom_site_thermal_displace_type
_atom_site_calc_flag
_atom_site_refinement_flags
_atom_site_occupancy
Br Br1 0.93921(6) 0.00364(4) 0.25138(2) 0.0856(2) Uani d . 1.000
O O1 0.3868(3) -0.27352(16) 0.34249(8) 0.0639(9) Uani d . 1.000
O O2 0.3448(4) 0.0831(2) 0.45391(9) 0.0919(13) Uani d . 1.000
O O3 0.3033(3) 0.22761(18) 0.43222(9) 0.0716(10) Uani d . 1.000
O O4 0.8428(3) -0.19850(15) 0.42308(8) 0.0626(9) Uani d . 1.000
O O5 0.6762(3) -0.33400(18) 0.33476(10) 0.0738(10) Uani d D 1.000
N N1 0.4997(3) 0.03570(15) 0.38366(7) 0.0386(7) Uani d . 1.000
C C1 0.3472(4) -0.1908(2) 0.34564(10) 0.0487(11) Uani d . 1.000
C C2 0.1926(4) -0.1605(3) 0.33252(13) 0.0640(11) Uani d . 1.000
C C3 0.1358(4) -0.0829(3) 0.35687(14) 0.0781(15) Uani d . 1.000
C C4 0.2432(4) -0.0007(2) 0.35809(11) 0.0545(11) Uani d . 1.000
C C5 0.4030(3) -0.0314(2) 0.36740(9) 0.0382(8) Uani d . 1.000
C C6 0.4505(3) -0.12057(19) 0.36125(8) 0.0360(8) Uani d . 1.000
C C7 0.6109(3) -0.15066(18) 0.36981(8) 0.0347(8) Uani d . 1.000
C C8 0.6843(3) -0.08124(18) 0.39812(8) 0.0319(8) Uani d . 1.000
C C9 0.6337(3) 0.00739(18) 0.40212(8) 0.0350(8) Uani d . 1.000
C C10 0.7157(4) 0.0782(2) 0.42760(11) 0.0526(11) Uani d . 1.000
C C11 0.8757(4) 0.0494(2) 0.43624(13) 0.0643(14) Uani d . 1.000
C C12 0.8835(4) -0.0486(2) 0.45150(11) 0.0590(12) Uani d . 1.000
C C13 0.8066(3) -0.1162(2) 0.42346(9) 0.0410(9) Uani d . 1.000
C C14 0.4438(4) 0.1312(2) 0.38959(10) 0.0473(10) Uani d . 1.000
C C15 0.3597(4) 0.1431(2) 0.42924(12) 0.0546(11) Uani d . 1.000
C C16A 0.2173(11) 0.2445(7) 0.4704(2) 0.076(3) Uani . . 0.768(17)
C C16B 0.261(4) 0.281(2) 0.4685(9) 0.076(3) Uani . . 0.232(17)
C C17A 0.1256(11) 0.3290(10) 0.4650(2) 0.109(4) Uani . . 0.768(17)
C C17B 0.108(5) 0.271(3) 0.4674(9) 0.109(4) Uani . . 0.232(17)
C C18 0.7040(3) -0.1655(2) 0.33158(9) 0.0389(8) Uani d . 1.000
C C19 0.7647(3) -0.0892(2) 0.31119(8) 0.0408(9) Uani d . 1.000
C C20 0.8555(4) -0.1024(3) 0.27790(10) 0.0544(10) Uani d . 1.000
C C21 0.8894(4) -0.1919(4) 0.26418(11) 0.0693(14) Uani d . 1.000
C C22 0.8278(5) -0.2668(3) 0.28343(12) 0.0690(16) Uani d . 1.000
C C23 0.7340(4) -0.2559(2) 0.31685(11) 0.0539(11) Uani d . 1.000
H H2A 0.19630 -0.14140 0.30440 0.0770 Uiso c RU 1.000
H H2B 0.12350 -0.21310 0.33470 0.0770 Uiso c RU 1.000
H H3A 0.11830 -0.10490 0.38420 0.0940 Uiso c RU 1.000
H H3B 0.03940 -0.06220 0.34600 0.0940 Uiso c RU 1.000
H H4A 0.20970 0.04340 0.37850 0.0650 Uiso c RU 1.000
H H4B 0.24150 0.03120 0.33220 0.0650 Uiso c RU 1.000
H H5 0.584(3) -0.327(4) 0.3388(18) 0.1280 Uiso d DU 1.000
H H7 0.60600 -0.21100 0.38390 0.0420 Uiso c RU 1.000
H H10A 0.71620 0.13820 0.41370 0.0630 Uiso c RU 1.000
H H10B 0.66200 0.08620 0.45290 0.0630 Uiso c RU 1.000
H H11A 0.93530 0.05460 0.41180 0.0770 Uiso c RU 1.000
H H11B 0.91880 0.09150 0.45620 0.0770 Uiso c RU 1.000
H H12A 0.83570 -0.05180 0.47780 0.0710 Uiso c RU 1.000
H H12B 0.98880 -0.06660 0.45470 0.0710 Uiso c RU 1.000
H H14A 0.37650 0.14730 0.36750 0.0570 Uiso c RU 1.000
H H14B 0.52870 0.17430 0.38890 0.0570 Uiso c RU 1.000
H H16B 0.15260 0.19120 0.47630 0.0910 Uiso . . 0.768(17)
H H16C 0.28690 0.25290 0.49280 0.0910 Uiso . . 0.768(17)
H H16D 0.30410 0.25330 0.49270 0.0910 Uiso . . 0.232(17)
H H16E 0.29200 0.34600 0.46650 0.0910 Uiso . . 0.232(17)
H H17A 0.06790 0.34060 0.48900 0.1640 Uiso . . 0.768(17)
H H17B 0.05800 0.32030 0.44260 0.1640 Uiso . . 0.768(17)
H H17C 0.19080 0.38150 0.45980 0.1640 Uiso . . 0.768(17)
H H17D 0.06370 0.30440 0.48980 0.1640 Uiso . . 0.232(17)
H H17E 0.08130 0.20620 0.46900 0.1640 Uiso . . 0.232(17)
H H17F 0.06960 0.29720 0.44260 0.1640 Uiso . . 0.232(17)
H H19 0.74390 -0.02870 0.32010 0.0490 Uiso c RU 1.000
H H21 0.95330 -0.20040 0.24220 0.0830 Uiso c RU 1.000
H H22 0.84880 -0.32690 0.27400 0.0830 Uiso c RU 1.000

loop_
_atom_type_symbol
_atom_type_description
_atom_type_scat_dispersion_real
_atom_type_scat_dispersion_imag
_atom_type_scat_source
C C 0.0033 0.0016 ' International Tables Vol C Tables 4.2.6.8 and 6.1.1.4'
H H 0.0000 0.0000 ' International Tables Vol C Tables 4.2.6.8 and 6.1.1.4'
Br Br -0.2901 2.4595 ' International Tables Vol C Tables 4.2.6.8 and 6.1.1.4'
N N 0.0061 0.0033 ' International Tables Vol C Tables 4.2.6.8 and 6.1.1.4'
O O 0.0106 0.0060 ' International Tables Vol C Tables 4.2.6.8 and 6.1.1.4'

loop_
_geom_angle_atom_site_label_1
_geom_angle_atom_site_label_2
_geom_angle_atom_site_label_3
_geom_angle
_geom_angle_publ_flag
C15 O3 C16A 113.9(5) no
C15 O3 C16B 129.4(12) no
C5 N1 C9 119.5(2) no
C5 N1 C14 119.0(3) no
C9 N1 C14 119.9(2) no
C23 O5 H5 110(4) no
O1 C1 C6 120.8(3) no
C2 C1 C6 118.6(3) no
O1 C1 C2 120.6(3) no
C1 C2 C3 111.9(3) no
C2 C3 C4 112.8(3) no
C3 C4 C5 111.6(3) no
C4 C5 C6 122.1(3) no
N1 C5 C6 120.9(2) no
N1 C5 C4 117.0(2) no
C1 C6 C5 120.5(3) no
C5 C6 C7 122.0(2) no
C1 C6 C7 117.5(2) no
C6 C7 C8 109.5(2) no
C6 C7 C18 113.0(2) no
C8 C7 C18 112.1(2) no
C9 C8 C13 120.7(2) no
C7 C8 C13 116.9(2) no
C7 C8 C9 122.3(2) no
C8 C9 C10 121.7(3) no
N1 C9 C8 120.7(2) no
N1 C9 C10 117.5(2) no
C9 C10 C11 112.2(3) no
C10 C11 C12 111.5(3) no
C11 C12 C13 111.8(3) no
O4 C13 C12 120.5(3) no
O4 C13 C8 121.3(3) no
C8 C13 C12 118.2(2) no
N1 C14 C15 112.7(2) no
O3 C15 C14 110.8(3) no
O2 C15 O3 124.6(4) no
O2 C15 C14 124.6(3) no
O3 C16A C17A 108.1(6) no
O3 C16B C17B 100(2) no
C7 C18 C23 121.2(3) no
C7 C18 C19 120.3(2) no
C19 C18 C23 118.5(3) no
C18 C19 C20 120.5(3) no
Br1 C20 C19 119.3(3) no
C19 C20 C21 120.9(4) no
Br1 C20 C21 119.8(3) no
C20 C21 C22 118.9(3) no
C21 C22 C23 121.6(4) no
C18 C23 C22 119.5(3) no
O5 C23 C18 121.9(3) no
O5 C23 C22 118.6(3) no
C3 C2 H2A 109.00 no
C3 C2 H2B 109.00 no
H2A C2 H2B 108.00 no
C1 C2 H2B 109.00 no
C1 C2 H2A 109.00 no
C4 C3 H3B 109.00 no
C4 C3 H3A 109.00 no
H3A C3 H3B 108.00 no
C2 C3 H3A 109.00 no
C2 C3 H3B 109.00 no
C3 C4 H4A 109.00 no
C5 C4 H4B 109.00 no
C3 C4 H4B 109.00 no
H4A C4 H4B 108.00 no
C5 C4 H4A 109.00 no
C6 C7 H7 107.00 no
C8 C7 H7 107.00 no
C18 C7 H7 107.00 no
C9 C10 H10A 109.00 no
C9 C10 H10B 109.00 no
C11 C10 H10A 109.00 no
H10A C10 H10B 108.00 no
C11 C10 H10B 109.00 no
C10 C11 H11B 109.00 no
C10 C11 H11A 109.00 no
H11A C11 H11B 108.00 no
C12 C11 H11A 109.00 no
C12 C11 H11B 109.00 no
C13 C12 H12A 109.00 no
C13 C12 H12B 109.00 no
H12A C12 H12B 108.00 no
C11 C12 H12A 109.00 no
C11 C12 H12B 109.00 no
N1 C14 H14A 109.00 no
C15 C14 H14A 109.00 no
N1 C14 H14B 109.00 no
H14A C14 H14B 108.00 no
C15 C14 H14B 109.00 no
H16B C16A H16C 108.00 no
O3 C16A H16B 110.00 no
C17A C16A H16C 110.00 no
C17A C16A H16B 110.00 no
O3 C16A H16C 110.00 no
C17B C16B H16D 112.00 no
C17B C16B H16E 112.00 no
O3 C16B H16E 112.00 no
O3 C16B H16D 111.00 no
H16D C16B H16E 110.00 no
H17A C17A H17C 109.00 no
H17B C17A H17C 110.00 no
C16A C17A H17B 109.00 no
C16A C17A H17C 109.00 no
C16A C17A H17A 110.00 no
H17A C17A H17B 109.00 no
C16B C17B H17D 109.00 no
C16B C17B H17E 110.00 no
H17D C17B H17F 109.00 no
H17E C17B H17F 110.00 no
C16B C17B H17F 109.00 no
H17D C17B H17E 110.00 no
C20 C19 H19 120.00 no
C18 C19 H19 120.00 no
C22 C21 H21 121.00 no
C20 C21 H21 121.00 no
C21 C22 H22 119.00 no
C23 C22 H22 119.00 no

loop_
_geom_bond_atom_site_label_1
_geom_bond_atom_site_label_2
_geom_bond_distance
_geom_bond_publ_flag
Br1 C20 1.898(4) no
O1 C1 1.234(4) no
O2 C15 1.190(5) no
O3 C16A 1.495(8) no
O3 C15 1.307(4) no
O3 C16B 1.47(3) no
O4 C13 1.216(4) no
O5 C23 1.361(4) no
N1 C5 1.391(4) no
N1 C9 1.392(4) no
N1 C14 1.461(4) no
O5 H5 0.83(3) no
C1 C2 1.496(5) no
C1 C6 1.450(4) no
C2 C3 1.458(6) no
C3 C4 1.508(5) no
C4 C5 1.509(4) no
C5 C6 1.354(4) no
C6 C7 1.507(4) no
C7 C8 1.509(4) no
C7 C18 1.524(4) no
C8 C13 1.456(4) no
C8 C9 1.347(4) no
C9 C10 1.502(4) no
C10 C11 1.499(5) no
C11 C12 1.487(4) no
C12 C13 1.501(4) no
C14 C15 1.518(5) no
C16A C17A 1.462(16) no
C16B C17B 1.36(6) no
C18 C23 1.403(4) no
C18 C19 1.388(4) no
C19 C20 1.376(4) no
C20 C21 1.387(7) no
C21 C22 1.357(7) no
C22 C23 1.391(5) no
C2 H2B 0.9700 no
C2 H2A 0.9700 no
C3 H3B 0.9700 no
C3 H3A 0.9700 no
C4 H4B 0.9700 no
C4 H4A 0.9700 no
C7 H7 0.9800 no
C10 H10A 0.9700 no
C10 H10B 0.9700 no
C11 H11A 0.9700 no
C11 H11B 0.9700 no
C12 H12A 0.9700 no
C12 H12B 0.9700 no
C14 H14A 0.9700 no
C14 H14B 0.9700 no
C16A H16C 0.9700 no
C16A H16B 0.9700 no
C16B H16E 0.9700 no
C16B H16D 0.9700 no
C17A H17C 0.9600 no
C17A H17A 0.9600 no
C17A H17B 0.9600 no
C17B H17D 0.9600 no
C17B H17F 0.9600 no
C17B H17E 0.9500 no
C19 H19 0.9300 no
C21 H21 0.9300 no
C22 H22 0.9300 no

loop_
_geom_hbond_atom_site_label_D
_geom_hbond_atom_site_label_H
_geom_hbond_atom_site_label_A
_geom_hbond_site_symmetry_A
_geom_hbond_distance_DH
_geom_hbond_distance_HA
_geom_hbond_distance_DA
_geom_hbond_angle_DHA
_geom_hbond_publ_flag
O5 H5 O1 . 0.83(3) 1.91(3) 2.709(4) 163(6) yes
C7 H7 O5 . 0.98 2.47 2.917(4) 107 no
C10 H10A O4 7_655 0.97 2.41 3.228(4) 142 yes
C14 H14B O4 7_655 0.97 2.42 3.267(4) 146 yes

loop_
_geom_torsion_atom_site_label_1
_geom_torsion_atom_site_label_2
_geom_torsion_atom_site_label_3
_geom_torsion_atom_site_label_4
_geom_torsion
_geom_torsion_publ_flag
C16A O3 C15 O2 0.7(6) no
C16A O3 C15 C14 179.5(4) no
C15 O3 C16A C17A -163.9(6) no
C14 N1 C9 C8 177.7(3) no
C9 N1 C14 C15 -81.1(3) no
C14 N1 C5 C4 -1.8(4) no
C5 N1 C14 C15 84.6(3) no
C14 N1 C5 C6 179.7(3) no
C9 N1 C5 C4 164.0(3) no
C5 N1 C9 C8 12.1(4) no
C5 N1 C9 C10 -165.8(3) no
C14 N1 C9 C10 -0.2(4) no
C9 N1 C5 C6 -14.5(4) no
C2 C1 C6 C7 -173.2(3) no
C6 C1 C2 C3 -33.1(5) no
O1 C1 C6 C7 5.4(4) no
O1 C1 C6 C5 -175.2(3) no
O1 C1 C2 C3 148.3(4) no
C2 C1 C6 C5 6.2(5) no
C1 C2 C3 C4 54.1(5) no
C2 C3 C4 C5 -48.2(5) no
C3 C4 C5 N1 -157.2(3) no
C3 C4 C5 C6 21.3(4) no
C4 C5 C6 C1 -0.6(4) no
C4 C5 C6 C7 178.8(3) no
N1 C5 C6 C1 177.8(3) no
N1 C5 C6 C7 -2.8(4) no
C5 C6 C7 C8 19.6(4) no
C1 C6 C7 C8 -160.9(2) no
C5 C6 C7 C18 -106.0(3) no
C1 C6 C7 C18 73.4(3) no
C8 C7 C18 C19 -45.0(3) no
C8 C7 C18 C23 133.2(3) no
C6 C7 C8 C13 153.5(2) no
C18 C7 C8 C9 104.1(3) no
C6 C7 C18 C23 -102.6(3) no
C6 C7 C18 C19 79.3(3) no
C6 C7 C8 C9 -22.1(3) no
C18 C7 C8 C13 -80.4(3) no
C7 C8 C13 C12 179.1(3) no
C9 C8 C13 O4 172.3(3) no
C7 C8 C9 N1 7.6(4) no
C7 C8 C9 C10 -174.6(3) no
C7 C8 C13 O4 -3.3(4) no
C13 C8 C9 N1 -167.8(2) no
C9 C8 C13 C12 -5.2(4) no
C13 C8 C9 C10 10.0(4) no
C8 C9 C10 C11 17.9(4) no
N1 C9 C10 C11 -164.2(3) no
C9 C10 C11 C12 -49.8(4) no
C10 C11 C12 C13 54.3(4) no
C11 C12 C13 C8 -27.2(4) no
C11 C12 C13 O4 155.2(3) no
N1 C14 C15 O3 -175.9(3) no
N1 C14 C15 O2 2.8(5) no
C7 C18 C19 C20 176.5(3) no
C23 C18 C19 C20 -1.7(4) no
C7 C18 C23 O5 3.0(5) no
C7 C18 C23 C22 -175.7(3) no
C19 C18 C23 O5 -178.8(3) no
C19 C18 C23 C22 2.5(5) no
C18 C19 C20 Br1 -178.9(2) no
C18 C19 C20 C21 -0.5(5) no
Br1 C20 C21 C22 -179.7(3) no
C19 C20 C21 C22 1.9(5) no
C20 C21 C22 C23 -1.1(6) no
C21 C22 C23 O5 -179.9(4) no
C21 C22 C23 C18 -1.1(6) no
